data_8101462
loop_
_publ_author_name
'Olbrich, Falk'
'Gr\"oger, Gunther'
'Behrens, Ulrich'

_publ_section_title
;
Crystal structure of bis(isopropoxo)(oxo)tetrakis(3,3,6,6-tetramethyl-
1-thia-cyclohept-4-yne)tetracopper(I)-n-hexane (1/1), [Cu4(iso-C3H7O)
2(O)(C10H16S)4] &#x00B7; C6H14, of hydroxo-isopropoxo-oxo-tetrakis
(3,3,6,6-tetramethyl-1-thia-cyclohept-4-yne)tetracopper(I), [Cu4(OH)
(iso-C3H7O)(O)(C10H16S)4] and of dihydroxo-oxo-tetrakis(3,3,6,6-tetramethyl-
1-thia-cyclohept-4-yne)-tetracopper(I), [Cu4(OH)2(O)(C10H16S)4]
;
_journal_issue 2
_journal_name_full 'Zeitschrift f\"ur Kristallographie - New Crystal Structures'
_journal_page_first 195
_journal_page_last 200
_journal_volume 214
_journal_year 1999
_chemical_formula_sum 'C52 H92 Cu4 O3 S4'
_chemical_formula_weight 1147.66
_chemical_name_common '[Cu4(iso-C3H7O)2(O)(S-alkyne)4]'
_space_group_IT_number 14
_symmetry_cell_setting monoclinic
_symmetry_space_group_name_Hall '-P 2yn'
_symmetry_space_group_name_H-M 'P 1 21/n 1'
_cell_angle_alpha 90.00
_cell_angle_beta 91.99(2)
_cell_angle_gamma 90.00
_cell_formula_units_Z 4
_cell_length_a 11.647(3)
_cell_length_b 25.293(4)
_cell_length_c 19.832(4)
_cell_measurement_temperature 173(2)
_cell_volume 5839(2)
_diffrn_ambient_temperature 173(2)
_exptl_crystal_density_diffrn 1.306
_cod_original_sg_symbol_H-M 'P 21/n'
_cod_database_code 8101462

loop_
_symmetry_equiv_pos_as_xyz
'x, y, z'
'-x+1/2, y+1/2, -z+1/2'
'-x, -y, -z'
'x-1/2, -y-1/2, z-1/2'

loop_
_atom_site_label
_atom_site_type_symbol
_atom_site_fract_x
_atom_site_fract_y
_atom_site_fract_z
_atom_site_U_iso_or_equiv
_atom_site_adp_type
_atom_site_occupancy
_atom_site_calc_flag
_atom_site_refinement_flags
_atom_site_disorder_assembly
_atom_site_disorder_group
Cu1 Cu 0.57826(3) 0.121326(12) 0.823252(15) 0.01653(8) Uani 1 d . . .
Cu2 Cu 0.54567(3) 0.180639(12) 0.680452(16) 0.01699(8) Uani 1 d . . .
Cu3 Cu 0.69234(3) 0.070593(12) 0.713587(16) 0.01680(8) Uani 1 d . . .
Cu4 Cu 0.76309(3) 0.194502(12) 0.752530(16) 0.01776(8) Uani 1 d . . .
S1 S 0.46846(6) 0.21233(3) 1.01878(3) 0.02943(14) Uani 1 d . . .
S2 S 0.19908(6) 0.12881(3) 0.55833(3) 0.03683(16) Uani 1 d . . .
S3 S 0.83015(5) 0.01063(2) 0.49928(3) 0.02783(13) Uani 1 d . . .
S4 S 1.14231(6) 0.19421(3) 0.84974(5) 0.04343(19) Uani 0.95 d P . .
O1 O 0.64736(13) 0.14098(6) 0.74055(8) 0.0173(3) Uani 1 d . . .
O2 O 0.62711(15) 0.05077(6) 0.79934(8) 0.0241(3) Uani 1 d . . .
O3 O 0.66920(14) 0.23249(6) 0.68670(9) 0.0247(3) Uani 1 d . . .
C1 C 0.6150(2) 0.00237(9) 0.83387(13) 0.0284(5) Uani 1 d . . .
H1 H 0.5710 0.0096 0.8753 0.035(6) Uiso 1 calc R . .
C2 C 0.7321(3) -0.01947(11) 0.85662(16) 0.0412(7) Uani 1 d . . .
H2A H 0.7222 -0.0541 0.8777 0.056(3) Uiso 1 calc R . .
H2B H 0.7688 0.0048 0.8893 0.056(3) Uiso 1 calc R . .
H2C H 0.7805 -0.0232 0.8175 0.056(3) Uiso 1 calc R . .
C3 C 0.5466(3) -0.03693(11) 0.79148(17) 0.0403(7) Uani 1 d . . .
H3A H 0.5371 -0.0696 0.8172 0.056(3) Uiso 1 calc R . .
H3B H 0.5874 -0.0446 0.7502 0.056(3) Uiso 1 calc R . .
H3C H 0.4709 -0.0220 0.7796 0.056(3) Uiso 1 calc R . .
C4 C 0.6916(2) 0.28207(10) 0.65731(14) 0.0295(5) Uani 1 d . . .
H4 H 0.7759 0.2892 0.6629 0.035(6) Uiso 1 calc R . .
C5 C 0.6285(3) 0.32538(11) 0.69364(17) 0.0457(8) Uani 1 d . . .
H5A H 0.6515 0.3599 0.6762 0.056(3) Uiso 1 calc R . .
H5B H 0.6476 0.3235 0.7421 0.056(3) Uiso 1 calc R . .
H5C H 0.5455 0.3207 0.6861 0.056(3) Uiso 1 calc R . .
C6 C 0.6612(3) 0.28124(12) 0.58280(15) 0.0374(6) Uani 1 d . . .
H6A H 0.6732 0.3165 0.5637 0.056(3) Uiso 1 calc R . .
H6B H 0.5804 0.2711 0.5759 0.056(3) Uiso 1 calc R . .
H6C H 0.7102 0.2556 0.5604 0.056(3) Uiso 1 calc R . .
C10 C 0.49716(19) 0.13335(9) 0.90496(11) 0.0201(4) Uani 1 d . . .
C11 C 0.51073(19) 0.17644(9) 0.87554(11) 0.0191(4) Uani 1 d . . .
C12 C 0.4995(2) 0.23521(9) 0.87885(11) 0.0215(4) Uani 1 d . . .
C13 C 0.6188(2) 0.26028(10) 0.88743(14) 0.0316(5) Uani 1 d . . .
H13A H 0.6109 0.2985 0.8939 0.0490(15) Uiso 1 calc R . .
H13B H 0.6627 0.2535 0.8470 0.0490(15) Uiso 1 calc R . .
H13C H 0.6593 0.2448 0.9269 0.0490(15) Uiso 1 calc R . .
C14 C 0.4366(2) 0.25750(10) 0.81607(14) 0.0315(5) Uani 1 d . . .
H14A H 0.4822 0.2508 0.7763 0.0490(15) Uiso 1 calc R . .
H14B H 0.4257 0.2957 0.8215 0.0490(15) Uiso 1 calc R . .
H14C H 0.3616 0.2403 0.8102 0.0490(15) Uiso 1 calc R . .
C15 C 0.4267(2) 0.24693(10) 0.94113(13) 0.0271(5) Uani 1 d . . .
H15A H 0.3457 0.2379 0.9294 0.041(2) Uiso 1 calc R . .
H15B H 0.4299 0.2854 0.9501 0.041(2) Uiso 1 calc R . .
C16 C 0.3935(2) 0.14995(10) 1.00677(13) 0.0285(5) Uani 1 d . . .
H16A H 0.3771 0.1354 1.0518 0.041(2) Uiso 1 calc R . .
H16B H 0.3187 0.1572 0.9834 0.041(2) Uiso 1 calc R . .
C17 C 0.4562(2) 0.10680(9) 0.96651(12) 0.0247(5) Uani 1 d . . .
C18 C 0.3686(3) 0.06329(11) 0.94855(15) 0.0367(6) Uani 1 d . . .
H18A H 0.4059 0.0354 0.9229 0.0490(15) Uiso 1 calc R . .
H18B H 0.3050 0.0784 0.9212 0.0490(15) Uiso 1 calc R . .
H18C H 0.3390 0.0483 0.9901 0.0490(15) Uiso 1 calc R . .
C19 C 0.5581(3) 0.08494(12) 1.00821(14) 0.0376(6) Uani 1 d . . .
H19A H 0.5305 0.0681 1.0491 0.0490(15) Uiso 1 calc R . .
H19B H 0.6106 0.1139 1.0208 0.0490(15) Uiso 1 calc R . .
H19C H 0.5988 0.0588 0.9815 0.0490(15) Uiso 1 calc R . .
C20 C 0.4029(2) 0.18893(10) 0.62776(12) 0.0231(5) Uani 1 d . . .
C21 C 0.40177(19) 0.14583(9) 0.65855(12) 0.0217(4) Uani 1 d . . .
C22 C 0.3414(2) 0.09451(10) 0.67033(14) 0.0284(5) Uani 1 d . . .
C23 C 0.3347(3) 0.08105(12) 0.74519(16) 0.0388(6) Uani 1 d . . .
H23A H 0.4115 0.0718 0.7633 0.0490(15) Uiso 1 calc R . .
H23B H 0.2827 0.0510 0.7507 0.0490(15) Uiso 1 calc R . .
H23C H 0.3057 0.1117 0.7696 0.0490(15) Uiso 1 calc R . .
C24 C 0.4014(3) 0.05056(11) 0.63196(18) 0.0403(7) Uani 1 d . . .
H24A H 0.3615 0.0170 0.6388 0.0490(15) Uiso 1 calc R . .
H24B H 0.4813 0.0475 0.6488 0.0490(15) Uiso 1 calc R . .
H24C H 0.4000 0.0591 0.5837 0.0490(15) Uiso 1 calc R . .
C25 C 0.2169(2) 0.10201(12) 0.64239(15) 0.0337(6) Uani 1 d . . .
H25A H 0.1765 0.1256 0.6736 0.041(2) Uiso 1 calc R . .
H25B H 0.1780 0.0672 0.6432 0.041(2) Uiso 1 calc R . .
C26 C 0.2132(2) 0.19906(12) 0.57361(14) 0.0337(6) Uani 1 d . . .
H26A H 0.1689 0.2180 0.5376 0.041(2) Uiso 1 calc R . .
H26B H 0.1773 0.2073 0.6169 0.041(2) Uiso 1 calc R . .
C27 C 0.3366(2) 0.22131(11) 0.57651(13) 0.0288(5) Uani 1 d . . .
C28 C 0.3905(2) 0.21494(14) 0.50765(14) 0.0383(6) Uani 1 d . . .
H28A H 0.3471 0.2359 0.4739 0.0490(15) Uiso 1 calc R . .
H28B H 0.3888 0.1776 0.4945 0.0490(15) Uiso 1 calc R . .
H28C H 0.4703 0.2273 0.5105 0.0490(15) Uiso 1 calc R . .
C29 C 0.3285(3) 0.27976(12) 0.59588(17) 0.0413(7) Uani 1 d . . .
H29A H 0.4051 0.2957 0.5956 0.0490(15) Uiso 1 calc R . .
H29B H 0.2977 0.2828 0.6411 0.0490(15) Uiso 1 calc R . .
H29C H 0.2774 0.2981 0.5633 0.0490(15) Uiso 1 calc R . .
C30 C 0.7678(2) 0.06893(9) 0.62860(12) 0.0213(4) Uani 1 d . . .
C31 C 0.7571(2) 0.02240(9) 0.64816(11) 0.0208(4) Uani 1 d . . .
C32 C 0.7744(2) -0.03376(9) 0.62656(13) 0.0277(5) Uani 1 d . . .
C33 C 0.6604(3) -0.05623(11) 0.59794(16) 0.0400(7) Uani 1 d . . .
H33A H 0.6730 -0.0920 0.5808 0.0490(15) Uiso 1 calc R . .
H33B H 0.6311 -0.0336 0.5611 0.0490(15) Uiso 1 calc R . .
H33C H 0.6044 -0.0575 0.6337 0.0490(15) Uiso 1 calc R . .
C34 C 0.8227(3) -0.06912(11) 0.68282(16) 0.0440(8) Uani 1 d . . .
H34A H 0.7657 -0.0730 0.7177 0.0490(15) Uiso 1 calc R . .
H34B H 0.8927 -0.0531 0.7027 0.0490(15) Uiso 1 calc R . .
H34C H 0.8409 -0.1039 0.6644 0.0490(15) Uiso 1 calc R . .
C35 C 0.8638(2) -0.03180(10) 0.57098(13) 0.0287(5) Uani 1 d . . .
H35A H 0.8750 -0.0682 0.5541 0.041(2) Uiso 1 calc R . .
H35B H 0.9380 -0.0201 0.5918 0.041(2) Uiso 1 calc R . .
C36 C 0.8849(2) 0.07375(9) 0.52962(12) 0.0258(5) Uani 1 d . . .
H36A H 0.9582 0.0673 0.5551 0.041(2) Uiso 1 calc R . .
H36B H 0.9027 0.0957 0.4900 0.041(2) Uiso 1 calc R . .
C37 C 0.8055(2) 0.10619(9) 0.57521(12) 0.0234(5) Uani 1 d . . .
C38 C 0.8753(3) 0.15252(10) 0.60537(14) 0.0331(6) Uani 1 d . . .
H38A H 0.8242 0.1761 0.6296 0.0490(15) Uiso 1 calc R . .
H38B H 0.9111 0.1721 0.5690 0.0490(15) Uiso 1 calc R . .
H38C H 0.9350 0.1389 0.6368 0.0490(15) Uiso 1 calc R . .
C39 C 0.7003(3) 0.12630(12) 0.53441(14) 0.0368(6) Uani 1 d . . .
H39A H 0.7255 0.1489 0.4976 0.0490(15) Uiso 1 calc R . .
H39B H 0.6511 0.1467 0.5639 0.0490(15) Uiso 1 calc R . .
H39C H 0.6572 0.0962 0.5156 0.0490(15) Uiso 1 calc R . .
C40 C 0.8878(2) 0.17915(10) 0.81466(13) 0.0264(5) Uani 1 d . . .
C41 C 0.9044(2) 0.22395(9) 0.79010(12) 0.0239(5) Uani 1 d . . .
C42 C 0.9869(2) 0.26906(10) 0.78554(13) 0.0282(5) Uani 1 d . . .
C43 C 1.0424(3) 0.26769(15) 0.71778(16) 0.0465(8) Uani 1 d . . .
H43A H 0.9835 0.2722 0.6818 0.0490(15) Uiso 1 calc R . .
H43B H 1.0810 0.2336 0.7122 0.0490(15) Uiso 1 calc R . .
H43C H 1.0989 0.2963 0.7155 0.0490(15) Uiso 1 calc R . .
C44 C 0.9292(3) 0.32208(11) 0.79876(17) 0.0398(7) Uani 1 d . . .
H44A H 0.8732 0.3298 0.7621 0.0490(15) Uiso 1 calc R . .
H44B H 0.9875 0.3500 0.8011 0.0490(15) Uiso 1 calc R . .
H44C H 0.8899 0.3204 0.8416 0.0490(15) Uiso 1 calc R . .
C45 C 1.0791(2) 0.25968(12) 0.84359(16) 0.0371(6) Uani 1 d . . .
H45A H 1.0433 0.2677 0.8870 0.041(2) Uiso 1 calc R . .
H45B H 1.1419 0.2855 0.8381 0.041(2) Uiso 1 calc R . .
C46 C 1.0391(3) 0.15857(13) 0.89817(17) 0.0425(7) Uani 1 d . . .
H46A H 1.0795 0.1291 0.9218 0.041(2) Uiso 1 calc R . .
H46B H 1.0103 0.1827 0.9331 0.041(2) Uiso 1 calc R . .
C47 C 0.9348(2) 0.13557(11) 0.85803(15) 0.0325(6) Uani 1 d . . .
C48 C 0.8465(3) 0.11672(14) 0.90938(16) 0.0457(8) Uani 1 d . . .
H48A H 0.7810 0.1002 0.8852 0.0490(15) Uiso 1 calc R . .
H48B H 0.8198 0.1471 0.9352 0.0490(15) Uiso 1 calc R . .
H48C H 0.8828 0.0909 0.9402 0.0490(15) Uiso 1 calc R . .
C49 C 0.9697(3) 0.08933(12) 0.81308(19) 0.0473(8) Uani 1 d . . .
H49A H 0.9023 0.0766 0.7870 0.0490(15) Uiso 1 calc R . .
H49B H 1.0009 0.0606 0.8414 0.0490(15) Uiso 1 calc R . .
H49C H 1.0283 0.1012 0.7822 0.0490(15) Uiso 1 calc R . .
C51 C 0.9753(4) 0.0589(2) 0.0797(3) 0.0804(14) Uani 1 d . . .
H51A H 1.0115 0.0380 0.0446 0.123(9) Uiso 1 calc R . .
H51B H 1.0210 0.0560 0.1220 0.123(9) Uiso 1 calc R . .
H51C H 0.9709 0.0960 0.0658 0.123(9) Uiso 1 calc R . .
C52 C 0.8592(4) 0.03873(17) 0.0899(2) 0.0686(12) Uani 1 d . . .
H52A H 0.8647 0.0011 0.1033 0.118(8) Uiso 1 calc R . .
H52B H 0.8149 0.0404 0.0465 0.118(8) Uiso 1 calc R . .
C53 C 0.7926(4) 0.06858(18) 0.1433(2) 0.0670(11) Uani 1 d . . .
H53A H 0.7858 0.1060 0.1290 0.118(8) Uiso 1 calc R . .
H53B H 0.7139 0.0538 0.1437 0.118(8) Uiso 1 calc R . .
C54 C 0.8422(4) 0.06746(17) 0.2143(2) 0.0650(11) Uani 1 d . . .
H54A H 0.8502 0.0301 0.2287 0.118(8) Uiso 1 calc R . .
H54B H 0.9202 0.0830 0.2144 0.118(8) Uiso 1 calc R . .
C55 C 0.7740(5) 0.0961(2) 0.2652(3) 0.0799(14) Uani 1 d . . .
H55A H 0.6944 0.0824 0.2622 0.118(8) Uiso 1 calc R . .
H55B H 0.7709 0.1339 0.2523 0.118(8) Uiso 1 calc R . .
C56 C 0.8159(6) 0.0927(2) 0.3372(3) 0.0915(18) Uani 1 d . . .
H56A H 0.7592 0.1088 0.3662 0.123(9) Uiso 1 calc R . .
H56B H 0.8891 0.1116 0.3428 0.123(9) Uiso 1 calc R . .
H56C H 0.8270 0.0556 0.3498 0.123(9) Uiso 1 calc R . .
S4* S 1.1068(12) 0.2280(5) 0.8811(7) 0.033(3) Uiso 0.05 d P . .

loop_
_atom_site_aniso_label
_atom_site_aniso_U_11
_atom_site_aniso_U_22
_atom_site_aniso_U_33
_atom_site_aniso_U_23
_atom_site_aniso_U_13
_atom_site_aniso_U_12
Cu1 0.01815(16) 0.01453(15) 0.01701(16) -0.00090(11) 0.00225(12) 0.00105(11)
Cu2 0.01565(16) 0.01702(15) 0.01817(16) 0.00023(11) -0.00115(11) -0.00077(11)
Cu3 0.01810(16) 0.01418(15) 0.01835(16) -0.00112(11) 0.00413(12) -0.00056(11)
Cu4 0.01490(16) 0.01639(15) 0.02182(16) -0.00039(12) -0.00189(12) -0.00086(11)
S1 0.0364(3) 0.0297(3) 0.0223(3) -0.0092(2) 0.0045(2) -0.0044(2)
S2 0.0227(3) 0.0550(4) 0.0322(3) -0.0135(3) -0.0069(2) -0.0016(3)
S3 0.0330(3) 0.0288(3) 0.0222(3) -0.0066(2) 0.0075(2) -0.0041(2)
S4 0.0176(3) 0.0462(4) 0.0659(5) -0.0006(4) -0.0064(3) -0.0001(3)
O1 0.0165(7) 0.0157(7) 0.0198(7) 0.0000(5) 0.0014(6) 0.0001(5)
O2 0.0338(9) 0.0147(7) 0.0246(8) 0.0020(6) 0.0112(7) 0.0030(6)
O3 0.0228(8) 0.0191(8) 0.0317(9) 0.0078(6) -0.0052(7) -0.0049(6)
C1 0.0422(15) 0.0147(10) 0.0292(12) 0.0051(9) 0.0154(10) 0.0045(10)
C2 0.058(2) 0.0254(13) 0.0397(16) 0.0066(11) -0.0009(14) 0.0095(12)
C3 0.0473(17) 0.0223(12) 0.0520(18) 0.0019(12) 0.0106(14) -0.0060(11)
C4 0.0277(12) 0.0208(11) 0.0398(14) 0.0107(10) -0.0037(10) -0.0063(9)
C5 0.069(2) 0.0220(13) 0.0461(17) 0.0013(12) -0.0022(15) -0.0012(13)
C6 0.0325(14) 0.0408(15) 0.0389(15) 0.0151(12) 0.0016(11) -0.0050(12)
C10 0.0185(10) 0.0210(10) 0.0209(10) -0.0033(8) 0.0026(8) 0.0022(8)
C11 0.0194(10) 0.0213(10) 0.0166(10) -0.0044(8) 0.0009(8) 0.0019(8)
C12 0.0257(11) 0.0172(10) 0.0219(11) -0.0029(8) 0.0029(9) 0.0012(8)
C13 0.0287(13) 0.0290(12) 0.0374(14) -0.0081(10) 0.0057(10) -0.0090(10)
C14 0.0382(14) 0.0239(12) 0.0323(13) 0.0031(10) -0.0003(11) 0.0077(10)
C15 0.0286(12) 0.0218(11) 0.0311(12) -0.0056(9) 0.0055(10) 0.0029(9)
C16 0.0331(13) 0.0278(12) 0.0253(12) -0.0031(9) 0.0122(10) -0.0012(10)
C17 0.0297(12) 0.0236(11) 0.0214(11) 0.0004(9) 0.0081(9) -0.0001(9)
C18 0.0443(16) 0.0260(12) 0.0407(15) -0.0039(11) 0.0166(12) -0.0084(11)
C19 0.0459(17) 0.0386(14) 0.0286(13) 0.0114(11) 0.0043(12) 0.0111(12)
C20 0.0173(10) 0.0296(12) 0.0222(11) -0.0047(9) -0.0023(8) 0.0027(9)
C21 0.0152(10) 0.0253(11) 0.0241(11) -0.0054(9) -0.0043(8) -0.0005(8)
C22 0.0196(11) 0.0280(12) 0.0373(14) -0.0034(10) -0.0039(10) -0.0045(9)
C23 0.0324(14) 0.0386(15) 0.0449(16) 0.0068(12) -0.0049(12) -0.0136(12)
C24 0.0298(14) 0.0297(13) 0.0609(19) -0.0154(13) -0.0072(13) -0.0023(11)
C25 0.0192(12) 0.0395(14) 0.0420(15) -0.0059(12) -0.0041(10) -0.0067(10)
C26 0.0218(12) 0.0473(16) 0.0316(13) 0.0009(11) -0.0035(10) 0.0086(11)
C27 0.0221(12) 0.0384(14) 0.0259(12) 0.0030(10) -0.0009(9) 0.0068(10)
C28 0.0282(13) 0.0617(19) 0.0247(13) 0.0065(12) -0.0018(10) 0.0010(13)
C29 0.0357(15) 0.0339(15) 0.0540(18) 0.0049(13) -0.0031(13) 0.0092(12)
C30 0.0216(11) 0.0221(11) 0.0207(10) -0.0046(8) 0.0064(8) -0.0001(8)
C31 0.0233(11) 0.0199(10) 0.0196(10) -0.0030(8) 0.0060(8) 0.0010(8)
C32 0.0374(14) 0.0195(11) 0.0269(12) -0.0034(9) 0.0124(10) -0.0005(9)
C33 0.0497(17) 0.0319(14) 0.0397(15) -0.0137(12) 0.0188(13) -0.0193(12)
C34 0.068(2) 0.0262(13) 0.0387(16) 0.0059(11) 0.0199(14) 0.0179(13)
C35 0.0354(13) 0.0225(11) 0.0288(12) -0.0058(9) 0.0105(10) 0.0026(10)
C36 0.0279(12) 0.0253(11) 0.0249(11) -0.0017(9) 0.0110(9) -0.0026(9)
C37 0.0257(12) 0.0221(10) 0.0229(11) 0.0014(9) 0.0101(9) -0.0003(9)
C38 0.0430(15) 0.0216(11) 0.0356(14) -0.0029(10) 0.0159(11) -0.0073(10)
C39 0.0381(15) 0.0414(15) 0.0314(14) 0.0094(11) 0.0077(11) 0.0121(12)
C40 0.0189(11) 0.0287(12) 0.0313(12) -0.0040(10) -0.0054(9) -0.0004(9)
C41 0.0181(10) 0.0240(11) 0.0294(12) -0.0064(9) -0.0022(9) -0.0012(9)
C42 0.0219(11) 0.0295(12) 0.0333(13) -0.0098(10) 0.0026(10) -0.0077(9)
C43 0.0459(18) 0.058(2) 0.0360(16) -0.0070(14) 0.0137(13) -0.0201(15)
C44 0.0411(16) 0.0243(13) 0.0537(18) -0.0067(12) -0.0016(13) -0.0050(11)
C45 0.0268(13) 0.0391(15) 0.0449(16) -0.0084(12) -0.0058(11) -0.0085(11)
C46 0.0282(14) 0.0477(17) 0.0501(18) 0.0066(14) -0.0186(13) -0.0015(12)
C47 0.0255(12) 0.0317(13) 0.0393(14) 0.0036(11) -0.0126(11) 0.0012(10)
C48 0.0436(17) 0.0547(19) 0.0381(16) 0.0182(14) -0.0087(13) -0.0058(14)
C49 0.0451(18) 0.0315(15) 0.065(2) -0.0023(14) -0.0098(15) 0.0097(13)
C51 0.066(3) 0.097(4) 0.077(3) -0.006(3) -0.016(2) -0.001(3)
C52 0.074(3) 0.058(2) 0.072(3) 0.008(2) -0.026(2) -0.006(2)
C53 0.060(2) 0.067(3) 0.072(3) 0.011(2) -0.017(2) -0.010(2)
C54 0.060(2) 0.058(2) 0.076(3) 0.020(2) -0.023(2) -0.0139(19)
C55 0.080(3) 0.087(3) 0.072(3) 0.007(3) -0.016(3) -0.014(3)
C56 0.126(5) 0.076(3) 0.071(3) 0.022(3) -0.020(3) -0.027(3)

loop_
_geom_bond_atom_site_label_1
_geom_bond_atom_site_label_2
_geom_bond_distance
_geom_bond_site_symmetry_2
_geom_bond_publ_flag
Cu1 O1 1.9174(16) . ?
Cu1 C11 1.922(2) . ?
Cu1 C10 1.928(2) . ?
Cu1 O2 1.9369(16) . ?
Cu1 Cu3 2.8883(7) . ?
Cu2 C21 1.929(2) . ?
Cu2 O1 1.9318(16) . ?
Cu2 C20 1.944(2) . ?
Cu2 O3 1.9475(17) . ?
Cu2 Cu4 2.8857(9) . ?
Cu3 C30 1.928(2) . ?
Cu3 O1 1.9363(15) . ?
Cu3 C31 1.951(2) . ?
Cu3 O2 1.9521(17) . ?
Cu4 C40 1.911(2) . ?
Cu4 O1 1.9193(15) . ?
Cu4 O3 1.9298(17) . ?
Cu4 C41 1.932(2) . ?
S1 C16 1.815(3) . ?
S1 C15 1.823(3) . ?
S2 C25 1.805(3) . ?
S2 C26 1.809(3) . ?
S3 C35 1.814(3) . ?
S3 C36 1.814(2) . ?
S4 C46 1.806(3) . ?
S4 C45 1.815(3) . ?
O2 C1 1.412(3) . ?
O3 C4 1.411(3) . ?
C1 C3 1.511(4) . ?
C1 C2 1.525(4) . ?
C4 C6 1.508(4) . ?
C4 C5 1.516(4) . ?
C10 C11 1.249(3) . ?
C10 C17 1.486(3) . ?
C11 C12 1.494(3) . ?
C12 C14 1.530(3) . ?
C12 C13 1.531(3) . ?
C12 C15 1.551(3) . ?
C16 C17 1.550(3) . ?
C17 C19 1.527(4) . ?
C17 C18 1.534(4) . ?
C20 C21 1.250(3) . ?
C20 C27 1.499(3) . ?
C21 C22 1.498(3) . ?
C22 C23 1.528(4) . ?
C22 C24 1.530(4) . ?
C22 C25 1.545(3) . ?
C26 C27 1.542(4) . ?
C27 C29 1.531(4) . ?
C27 C28 1.531(4) . ?
C30 C31 1.247(3) . ?
C30 C37 1.495(3) . ?
C31 C32 1.499(3) . ?
C32 C34 1.522(4) . ?
C32 C33 1.534(4) . ?
C32 C35 1.544(3) . ?
C36 C37 1.551(3) . ?
C37 C39 1.531(4) . ?
C37 C38 1.535(3) . ?
C40 C41 1.251(4) . ?
C40 C47 1.491(3) . ?
C41 C42 1.496(3) . ?
C42 C43 1.512(4) . ?
C42 C44 1.527(4) . ?
C42 C45 1.565(4) . ?
C46 C47 1.543(4) . ?
C47 C49 1.534(4) . ?
C47 C48 1.548(4) . ?
C51 C52 1.465(7) . ?
C52 C53 1.532(7) . ?
C53 C54 1.504(6) . ?
C54 C55 1.492(7) . ?
C55 C56 1.496(6) . ?
